data_7119630
loop_
_publ_author_name
'Zhang, Changyuan'
'Jiang, Huanfeng'
'Zhu, Shifa'

_publ_section_title
;
 Gold-catalyzed ring-expansion through acyl migration to afford
 furan-fused polycyclic compounds.
;
_journal_issue 18
_journal_name_full 'Chemical communications (Cambridge, England)'
_journal_page_first 2677
_journal_page_last 2680
_journal_paper_doi 10.1039/c7cc00218a
_journal_volume 53
_journal_year 2017
_chemical_formula_moiety 'C16 H16 O2'
_chemical_formula_sum 'C16 H16 O2'
_chemical_formula_weight 240.29
_chemical_name_systematic
;
 ?
;
_space_group_crystal_system triclinic
_space_group_IT_number 2
_space_group_name_Hall '-P 1'
_space_group_name_H-M_alt 'P -1'
_symmetry_space_group_name_Hall '-P 1'
_symmetry_space_group_name_H-M 'P -1'
_atom_sites_solution_hydrogens geom
_atom_sites_solution_primary direct
_audit_creation_date 2016-12-08
_audit_creation_method
;
Olex2 1.2
(compiled 2016.11.30 svn.r3356 for OlexSys, GUI svn.r5269)
;
_audit_update_record
;
2016-12-11 deposited with the CCDC.
2017-02-06 downloaded from the CCDC.
;
_cell_angle_alpha 93.807(5)
_cell_angle_beta 110.400(5)
_cell_angle_gamma 92.911(5)
_cell_formula_units_Z 2
_cell_length_a 7.5822(4)
_cell_length_b 8.8509(5)
_cell_length_c 10.0505(6)
_cell_measurement_reflns_used 2022
_cell_measurement_temperature 170.00(10)
_cell_measurement_theta_max 74.0830
_cell_measurement_theta_min 6.2380
_cell_volume 628.81(7)
_computing_cell_refinement
;
CrysAlisPro, Agilent Technologies,
Version 1.171.37.35 (release 13-08-2014 CrysAlis171 .NET)
(compiled Aug 13 2014,18:06:01)
;
_computing_data_collection
;
CrysAlisPro, Agilent Technologies,
Version 1.171.37.35 (release 13-08-2014 CrysAlis171 .NET)
(compiled Aug 13 2014,18:06:01)
;
_computing_data_reduction
;
CrysAlisPro, Agilent Technologies,
Version 1.171.37.35 (release 13-08-2014 CrysAlis171 .NET)
(compiled Aug 13 2014,18:06:01)
;
_computing_molecular_graphics 'Olex2 (Dolomanov et al., 2009)'
_computing_publication_material 'Olex2 (Dolomanov et al., 2009)'
_computing_structure_refinement 'ShelXL (Sheldrick, 2015)'
_computing_structure_solution 'ShelXT (Sheldrick, 2015)'
_diffrn_ambient_environment N~2~
_diffrn_ambient_temperature 170.00(10)
_diffrn_detector 'CCD plate'
_diffrn_detector_area_resol_mean 10.6525
_diffrn_detector_type Atlas
_diffrn_measured_fraction_theta_full 0.9836
_diffrn_measured_fraction_theta_max 0.9419
_diffrn_measurement_details
;
#__ type_ start__ end____ width___ exp.time_
  1 omega  -50.00   33.00   1.0000    1.0000
omega____ theta____ kappa____ phi______ frames
    -      -40.9538   38.0000   30.0000 83

#__ type_ start__ end____ width___ exp.time_
  2 omega  -69.00   34.00   1.0000    1.0000
omega____ theta____ kappa____ phi______ frames
    -      -40.9538   77.0000 -120.0000 103

#__ type_ start__ end____ width___ exp.time_
  3 omega  -73.00   29.00   1.0000    1.0000
omega____ theta____ kappa____ phi______ frames
    -      -40.9538   77.0000  120.0000 102

#__ type_ start__ end____ width___ exp.time_
  4 omega   62.00  167.00   1.0000    1.0000
omega____ theta____ kappa____ phi______ frames
    -      107.9826   15.0000   90.0000 105

#__ type_ start__ end____ width___ exp.time_
  5 omega  108.00  177.00   1.0000    1.0000
omega____ theta____ kappa____ phi______ frames
    -      107.9826  125.0000  -30.0000 69

#__ type_ start__ end____ width___ exp.time_
  6 omega   81.00  178.00   1.0000    1.0000
omega____ theta____ kappa____ phi______ frames
    -      107.9826   30.0000  -30.0000 97

#__ type_ start__ end____ width___ exp.time_
  7 omega   60.00  134.00   1.0000    1.0000
omega____ theta____ kappa____ phi______ frames
    -      107.9826  -77.0000 -120.0000 74

#__ type_ start__ end____ width___ exp.time_
  8 omega   43.00   87.00   1.0000    1.0000
omega____ theta____ kappa____ phi______ frames
    -      107.9826  -30.0000   60.0000 44

#__ type_ start__ end____ width___ exp.time_
  9 omega   36.00  126.00   1.0000    1.0000
omega____ theta____ kappa____ phi______ frames
    -      107.9826  -61.0000   60.0000 90

#__ type_ start__ end____ width___ exp.time_
 10 omega   48.00  119.00   1.0000    1.0000
omega____ theta____ kappa____ phi______ frames
    -      107.9826 -125.0000   90.0000 71

#__ type_ start__ end____ width___ exp.time_
 11 omega   36.00   85.00   1.0000    1.0000
omega____ theta____ kappa____ phi______ frames
    -      107.9826  -45.0000  -60.0000 49

#__ type_ start__ end____ width___ exp.time_
 12 omega   42.00   93.00   1.0000    1.0000
omega____ theta____ kappa____ phi______ frames
    -      107.9826  -45.0000 -180.0000 51
;
_diffrn_measurement_device 'four-circle diffractometer'
_diffrn_measurement_device_type 'SuperNova, Dual, Cu at zero, Atlas'
_diffrn_measurement_method '\w scans'
_diffrn_orient_matrix_UB_11 0.0004652000
_diffrn_orient_matrix_UB_12 -0.1608855000
_diffrn_orient_matrix_UB_13 -0.0684680000
_diffrn_orient_matrix_UB_21 0.0626633000
_diffrn_orient_matrix_UB_22 -0.0604112000
_diffrn_orient_matrix_UB_23 0.1483809000
_diffrn_orient_matrix_UB_31 -0.2082331000
_diffrn_orient_matrix_UB_32 -0.0329857000
_diffrn_orient_matrix_UB_33 -0.0160620000
_diffrn_radiation_monochromator mirror
_diffrn_radiation_probe x-ray
_diffrn_radiation_type 'Cu K\a'
_diffrn_radiation_wavelength 1.54178
_diffrn_reflns_av_R_equivalents 0.0141
_diffrn_reflns_av_unetI/netI 0.0175
_diffrn_reflns_Laue_measured_fraction_full 0.957
_diffrn_reflns_Laue_measured_fraction_max 0.984
_diffrn_reflns_limit_h_max 5
_diffrn_reflns_limit_h_min -8
_diffrn_reflns_limit_k_max 10
_diffrn_reflns_limit_k_min -10
_diffrn_reflns_limit_l_max 11
_diffrn_reflns_limit_l_min -11
_diffrn_reflns_number 3341
_diffrn_reflns_point_group_measured_fraction_full 0.957
_diffrn_reflns_point_group_measured_fraction_max 0.984
_diffrn_reflns_theta_full 67.684
_diffrn_reflns_theta_max 66.593
_diffrn_reflns_theta_min 6.247
_diffrn_source 'sealed X-ray tube'
_diffrn_source_type 'SuperNova (Cu) X-ray Source'
_exptl_absorpt_coefficient_mu 0.654
_exptl_absorpt_correction_T_max 1.00000
_exptl_absorpt_correction_T_min 0.43658
_exptl_absorpt_correction_type multi-scan
_exptl_absorpt_process_details
;
CrysAlisPro, Agilent Technologies,
Version 1.171.37.35 (release 13-08-2014 CrysAlis171 .NET)
(compiled Aug 13 2014,18:06:01)
Empirical absorption correction using spherical harmonics,
 implemented in SCALE3 ABSPACK scaling algorithm.
;
_exptl_crystal_colour colourless
_exptl_crystal_colour_primary colourless
_exptl_crystal_density_diffrn 1.269
_exptl_crystal_description block
_exptl_crystal_F_000 256
_exptl_crystal_size_max 0.16
_exptl_crystal_size_mid 0.08
_exptl_crystal_size_min 0.07
_refine_diff_density_max 0.303
_refine_diff_density_min -0.185
_refine_diff_density_rms 0.040
_refine_ls_extinction_method none
_refine_ls_goodness_of_fit_ref 1.047
_refine_ls_hydrogen_treatment constr
_refine_ls_matrix_type full
_refine_ls_number_parameters 165
_refine_ls_number_reflns 2180
_refine_ls_number_restraints 0
_refine_ls_restrained_S_all 1.047
_refine_ls_R_factor_all 0.0503
_refine_ls_R_factor_gt 0.0467
_refine_ls_shift/su_max 0.000
_refine_ls_shift/su_mean 0.000
_refine_ls_structure_factor_coef Fsqd
_refine_ls_weighting_details
;
 w=1/[\s^2^(Fo^2^)+(0.0668P)^2^+0.2704P]
 where P=(Fo^2^+2Fc^2^)/3
;
_refine_ls_weighting_scheme calc
_refine_ls_wR_factor_gt 0.1228
_refine_ls_wR_factor_ref 0.1266
_reflns_Friedel_coverage 0.000
_reflns_number_gt 1990
_reflns_number_total 2180
_reflns_threshold_expression 'I > 2\s(I)'
_cod_data_source_file c7cc00218a2.cif
_cod_data_source_block exp_477
_cod_depositor_comments 'Adding full bibliography for 7119630--7119632.cif.'
_cod_original_cell_volume 628.80(6)
_cod_database_code 7119630
_shelxl_version_number 2013-2
_shelx_space_group_comment
;
The symmetry employed for this shelxl refinement is uniquely defined
by the following loop, which should always be used as a source of
symmetry information in preference to the above space-group names.
They are only intended as comments.
;
_reflns_odcompleteness_completeness 98.36
_reflns_odcompleteness_iscentric 1
_reflns_odcompleteness_theta 66.97
_olex2_refinement_description
;
1. Fixed Uiso
 At 1.2 times of:
  All C(H) groups, All C(H,H) groups
 At 1.5 times of:
  All C(H,H,H) groups
2.a Secondary CH2 refined with riding coordinates:
 C4(H4A,H4B), C5(H5A,H5B), C6(H6A,H6B)
2.b Aromatic/amide H refined with riding coordinates:
 C11(H11), C12(H12), C15(H15), C16(H16)
2.c Idealised Me refined as rotating group:
 C1(H1A,H1B,H1C), C14(H14A,H14B,H14C)
;
_olex2_submission_special_instructions 'No special instructions were received'

loop_
_space_group_symop_operation_xyz
'x, y, z'
'-x, -y, -z'

loop_
_atom_site_label
_atom_site_type_symbol
_atom_site_fract_x
_atom_site_fract_y
_atom_site_fract_z
_atom_site_U_iso_or_equiv
_atom_site_adp_type
_atom_site_occupancy
_atom_site_site_symmetry_order
_atom_site_calc_flag
_atom_site_refinement_flags_posn
O1 O 0.7366(2) 0.17497(14) 0.59993(13) 0.0525(4) Uani 1 1 d .
O2 O 0.64415(15) 0.56841(12) 0.34613(11) 0.0312(3) Uani 1 1 d .
C1 C 0.7785(3) 0.8256(2) 0.4409(2) 0.0456(5) Uani 1 1 d .
H1A H 0.8609 0.8358 0.3875 0.068 Uiso 1 1 calc GR
H1B H 0.8330 0.8847 0.5312 0.068 Uiso 1 1 calc GR
H1C H 0.6584 0.8612 0.3887 0.068 Uiso 1 1 calc GR
C2 C 0.7525(2) 0.66380(18) 0.46439(18) 0.0328(4) Uani 1 1 d .
C3 C 0.8129(2) 0.58301(17) 0.57854(17) 0.0294(4) Uani 1 1 d .
C4 C 0.9373(2) 0.6359(2) 0.72863(18) 0.0375(4) Uani 1 1 d .
H4A H 0.8640 0.6870 0.7774 0.045 Uiso 1 1 calc R
H4B H 1.0377 0.7077 0.7275 0.045 Uiso 1 1 calc R
C5 C 1.0223(3) 0.5005(2) 0.80807(18) 0.0425(5) Uani 1 1 d .
H5A H 1.1196 0.4655 0.7741 0.051 Uiso 1 1 calc R
H5B H 1.0810 0.5325 0.9090 0.051 Uiso 1 1 calc R
C6 C 0.8738(3) 0.3706(2) 0.78702(18) 0.0414(4) Uani 1 1 d .
H6A H 0.7791 0.4051 0.8241 0.050 Uiso 1 1 calc R
H6B H 0.9327 0.2885 0.8412 0.050 Uiso 1 1 calc R
C7 C 0.7778(2) 0.31076(19) 0.63170(17) 0.0343(4) Uani 1 1 d .
C8 C 0.7393(2) 0.42788(17) 0.53094(16) 0.0280(4) Uani 1 1 d .
C9 C 0.6385(2) 0.42358(17) 0.38708(16) 0.0266(3) Uani 1 1 d .
C10 C 0.5320(2) 0.30985(17) 0.27060(15) 0.0256(3) Uani 1 1 d .
C11 C 0.4738(2) 0.16477(18) 0.29377(17) 0.0306(4) Uani 1 1 d .
H11 H 0.5079 0.1363 0.3863 0.037 Uiso 1 1 calc R
C12 C 0.3662(2) 0.06299(18) 0.18050(17) 0.0325(4) Uani 1 1 d .
H12 H 0.3277 -0.0324 0.1988 0.039 Uiso 1 1 calc R
C13 C 0.3139(2) 0.09922(18) 0.04031(17) 0.0309(4) Uani 1 1 d .
C14 C 0.1973(2) -0.0134(2) -0.08149(18) 0.0391(4) Uani 1 1 d .
H14A H 0.2766 -0.0554 -0.1286 0.059 Uiso 1 1 calc GR
H14B H 0.0995 0.0369 -0.1480 0.059 Uiso 1 1 calc GR
H14C H 0.1414 -0.0934 -0.0456 0.059 Uiso 1 1 calc GR
C15 C 0.3743(2) 0.24308(19) 0.01730(17) 0.0335(4) Uani 1 1 d .
H15 H 0.3428 0.2701 -0.0755 0.040 Uiso 1 1 calc R
C16 C 0.4800(2) 0.34655(18) 0.12939(17) 0.0315(4) Uani 1 1 d .
H16 H 0.5173 0.4421 0.1107 0.038 Uiso 1 1 calc R

loop_
_atom_site_aniso_label
_atom_site_aniso_U_11
_atom_site_aniso_U_22
_atom_site_aniso_U_33
_atom_site_aniso_U_23
_atom_site_aniso_U_13
_atom_site_aniso_U_12
O1 0.0779(10) 0.0320(7) 0.0334(7) 0.0045(5) 0.0021(6) -0.0002(6)
O2 0.0404(6) 0.0255(6) 0.0275(6) -0.0003(4) 0.0130(5) -0.0025(4)
C1 0.0652(12) 0.0274(9) 0.0455(11) -0.0032(7) 0.0237(9) -0.0075(8)
C2 0.0387(9) 0.0268(8) 0.0334(9) -0.0067(6) 0.0163(7) -0.0054(6)
C3 0.0276(8) 0.0295(8) 0.0298(8) -0.0069(6) 0.0111(6) -0.0017(6)
C4 0.0328(9) 0.0403(10) 0.0336(9) -0.0132(7) 0.0082(7) -0.0030(7)
C5 0.0382(9) 0.0549(11) 0.0275(9) -0.0062(8) 0.0055(7) -0.0006(8)
C6 0.0458(10) 0.0461(10) 0.0258(9) 0.0012(7) 0.0048(7) 0.0030(8)
C7 0.0370(9) 0.0344(9) 0.0283(9) 0.0012(7) 0.0078(7) 0.0034(7)
C8 0.0285(8) 0.0280(8) 0.0259(8) -0.0038(6) 0.0092(6) 0.0000(6)
C9 0.0293(8) 0.0240(8) 0.0282(8) -0.0001(6) 0.0129(6) -0.0003(6)
C10 0.0256(7) 0.0267(8) 0.0238(8) -0.0011(6) 0.0087(6) 0.0007(6)
C11 0.0356(8) 0.0294(8) 0.0249(8) 0.0018(6) 0.0089(6) -0.0003(6)
C12 0.0361(8) 0.0257(8) 0.0334(9) -0.0005(6) 0.0107(7) -0.0030(6)
C13 0.0273(8) 0.0327(8) 0.0293(8) -0.0059(6) 0.0077(6) -0.0002(6)
C14 0.0379(9) 0.0393(10) 0.0329(9) -0.0092(7) 0.0070(7) -0.0053(7)
C15 0.0372(9) 0.0376(9) 0.0221(8) 0.0012(6) 0.0067(7) -0.0010(7)
C16 0.0364(8) 0.0287(8) 0.0287(8) 0.0030(6) 0.0112(7) -0.0024(6)

loop_
_atom_type_symbol
_atom_type_description
_atom_type_scat_dispersion_real
_atom_type_scat_dispersion_imag
_atom_type_scat_source
C C 0.0181 0.0091 'International Tables Vol C Tables 4.2.6.8 and 6.1.1.4'
H H 0.0000 0.0000 'International Tables Vol C Tables 4.2.6.8 and 6.1.1.4'
O O 0.0492 0.0322 'International Tables Vol C Tables 4.2.6.8 and 6.1.1.4'

loop_
_geom_angle_atom_site_label_1
_geom_angle_atom_site_label_2
_geom_angle_atom_site_label_3
_geom_angle
C9 O2 C2 108.21(12)
H1A C1 H1B 109.5
H1A C1 H1C 109.5
H1B C1 H1C 109.5
C2 C1 H1A 109.5
C2 C1 H1B 109.5
C2 C1 H1C 109.5
O2 C2 C1 116.29(15)
C3 C2 O2 109.44(14)
C3 C2 C1 134.27(15)
C2 C3 C4 128.91(15)
C2 C3 C8 107.10(14)
C8 C3 C4 123.98(15)
C3 C4 H4A 109.6
C3 C4 H4B 109.6
C3 C4 C5 110.09(14)
H4A C4 H4B 108.2
C5 C4 H4A 109.6
C5 C4 H4B 109.6
C4 C5 H5A 109.3
C4 C5 H5B 109.3
H5A C5 H5B 107.9
C6 C5 C4 111.66(15)
C6 C5 H5A 109.3
C6 C5 H5B 109.3
C5 C6 H6A 109.0
C5 C6 H6B 109.0
C5 C6 C7 112.80(15)
H6A C6 H6B 107.8
C7 C6 H6A 109.0
C7 C6 H6B 109.0
O1 C7 C6 119.92(16)
O1 C7 C8 125.37(15)
C8 C7 C6 114.70(14)
C3 C8 C7 120.50(14)
C9 C8 C3 106.84(14)
C9 C8 C7 132.65(14)
O2 C9 C8 108.39(13)
O2 C9 C10 113.90(13)
C8 C9 C10 137.71(14)
C11 C10 C9 122.66(14)
C11 C10 C16 117.56(14)
C16 C10 C9 119.75(14)
C10 C11 H11 119.7
C12 C11 C10 120.68(14)
C12 C11 H11 119.7
C11 C12 H12 119.1
C11 C12 C13 121.90(15)
C13 C12 H12 119.1
C12 C13 C14 121.08(15)
C12 C13 C15 117.33(14)
C15 C13 C14 121.59(15)
C13 C14 H14A 109.5
C13 C14 H14B 109.5
C13 C14 H14C 109.5
H14A C14 H14B 109.5
H14A C14 H14C 109.5
H14B C14 H14C 109.5
C13 C15 H15 119.3
C16 C15 C13 121.43(15)
C16 C15 H15 119.3
C10 C16 H16 119.5
C15 C16 C10 121.09(15)
C15 C16 H16 119.5

loop_
_geom_bond_atom_site_label_1
_geom_bond_atom_site_label_2
_geom_bond_distance
O1 C7 1.219(2)
O2 C2 1.3842(19)
O2 C9 1.3752(18)
C1 H1A 0.9600
C1 H1B 0.9600
C1 H1C 0.9600
C1 C2 1.481(2)
C2 C3 1.347(2)
C3 C4 1.501(2)
C3 C8 1.440(2)
C4 H4A 0.9700
C4 H4B 0.9700
C4 C5 1.528(3)
C5 H5A 0.9700
C5 H5B 0.9700
C5 C6 1.518(3)
C6 H6A 0.9700
C6 H6B 0.9700
C6 C7 1.519(2)
C7 C8 1.466(2)
C8 C9 1.377(2)
C9 C10 1.462(2)
C10 C11 1.397(2)
C10 C16 1.400(2)
C11 H11 0.9300
C11 C12 1.384(2)
C12 H12 0.9300
C12 C13 1.389(2)
C13 C14 1.506(2)
C13 C15 1.392(2)
C14 H14A 0.9600
C14 H14B 0.9600
C14 H14C 0.9600
C15 H15 0.9300
C15 C16 1.382(2)
C16 H16 0.9300

loop_
_geom_torsion_atom_site_label_1
_geom_torsion_atom_site_label_2
_geom_torsion_atom_site_label_3
_geom_torsion_atom_site_label_4
_geom_torsion
O1 C7 C8 C3 -173.01(17)
O1 C7 C8 C9 7.2(3)
O2 C2 C3 C4 178.46(14)
O2 C2 C3 C8 -0.07(17)
O2 C9 C10 C11 -165.41(13)
O2 C9 C10 C16 12.8(2)
C1 C2 C3 C4 -1.0(3)
C1 C2 C3 C8 -179.54(18)
C2 O2 C9 C8 1.27(16)
C2 O2 C9 C10 -178.44(12)
C2 C3 C4 C5 -160.71(17)
C2 C3 C8 C7 -178.97(14)
C2 C3 C8 C9 0.84(17)
C3 C4 C5 C6 -47.54(19)
C3 C8 C9 O2 -1.30(16)
C3 C8 C9 C10 178.32(17)
C4 C3 C8 C7 2.4(2)
C4 C3 C8 C9 -177.78(14)
C4 C5 C6 C7 60.4(2)
C5 C6 C7 O1 142.10(18)
C5 C6 C7 C8 -39.0(2)
C6 C7 C8 C3 8.2(2)
C6 C7 C8 C9 -171.61(16)
C7 C8 C9 O2 178.49(16)
C7 C8 C9 C10 -1.9(3)
C8 C3 C4 C5 17.6(2)
C8 C9 C10 C11 15.0(3)
C8 C9 C10 C16 -166.80(17)
C9 O2 C2 C1 178.84(14)
C9 O2 C2 C3 -0.74(17)
C9 C10 C11 C12 177.17(14)
C9 C10 C16 C15 -177.97(14)
C10 C11 C12 C13 0.9(2)
C11 C10 C16 C15 0.3(2)
C11 C12 C13 C14 179.75(15)
C11 C12 C13 C15 0.1(2)
C12 C13 C15 C16 -0.8(2)
C13 C15 C16 C10 0.6(2)
C14 C13 C15 C16 179.49(15)
C16 C10 C11 C12 -1.1(2)
